data_4326658
loop_
_publ_author_name
'Juan Forni\'es'
'Consuelo Fortu\~no'
'Susana Ib\'a\~nez'
'Antonio Mart\'in'
'Piero Mastrorilli'
'Vito Gallo'

_publ_section_title
;
 Behavior of Neutral Phosphido Derivatives of Platinum and Palladium
 toward Silver Centers
;
_journal_name_full 'Inorganic Chemistry'
_journal_page_first 10798
_journal_page_last 10809
_journal_paper_doi 10.1021/ic201354s
_journal_volume 50
_journal_year 2011
_chemical_formula_sum 'C64 H49 Cl5 F10 O5 P4 Pd Pt'
_chemical_formula_weight 1690.65
_chemical_name_systematic
; 
 ? 
;
_space_group_IT_number 14
_symmetry_cell_setting monoclinic
_symmetry_space_group_name_Hall '-P 2ybc'
_symmetry_space_group_name_H-M 'P 1 21/c 1'
_atom_sites_solution_hydrogens geom
_atom_sites_solution_primary direct
_atom_sites_solution_secondary difmap
_audit_creation_method SHELXL-97
_cell_angle_alpha 90.00
_cell_angle_beta 94.573(2)
_cell_angle_gamma 90.00
_cell_formula_units_Z 4
_cell_length_a 13.3787(16)
_cell_length_b 19.201(2)
_cell_length_c 24.777(3)
_cell_measurement_temperature 100(1)
_cell_volume 6344.6(13)
_computing_cell_refinement 'Bruker SMART'
_computing_data_collection 'Bruker SMART'
_computing_data_reduction 'Bruker SAINT'
_computing_molecular_graphics 'Bruker SHELXTL'
_computing_publication_material 'Bruker SHELXTL'
_computing_structure_refinement 'SHELXL-97 (Sheldrick, 1997)'
_computing_structure_solution 'SHELXS-97 (Sheldrick, 1990)'
_diffrn_ambient_temperature 100(1)
_diffrn_measured_fraction_theta_full 0.997
_diffrn_measured_fraction_theta_max 0.997
_diffrn_measurement_device_type 'CCD area detector'
_diffrn_measurement_method 'phi and omega scans'
_diffrn_radiation_monochromator graphite
_diffrn_radiation_source 'fine-focus sealed tube'
_diffrn_radiation_type MoK\a
_diffrn_radiation_wavelength 0.71073
_diffrn_reflns_av_R_equivalents 0.0589
_diffrn_reflns_av_sigmaI/netI 0.0664
_diffrn_reflns_limit_h_max 15
_diffrn_reflns_limit_h_min -13
_diffrn_reflns_limit_k_max 22
_diffrn_reflns_limit_k_min -18
_diffrn_reflns_limit_l_max 29
_diffrn_reflns_limit_l_min -29
_diffrn_reflns_number 34463
_diffrn_reflns_theta_full 25.04
_diffrn_reflns_theta_max 25.04
_diffrn_reflns_theta_min 1.53
_exptl_absorpt_coefficient_mu 2.877
_exptl_absorpt_correction_T_max 0.954
_exptl_absorpt_correction_T_min 0.751
_exptl_absorpt_correction_type multi-scan
_exptl_crystal_colour yellow
_exptl_crystal_density_diffrn 1.770
_exptl_crystal_description block
_exptl_crystal_F_000 3328
_exptl_crystal_size_max 0.37
_exptl_crystal_size_mid 0.34
_exptl_crystal_size_min 0.26
_refine_diff_density_max 2.125
_refine_diff_density_min -2.208
_refine_diff_density_rms 0.156
_refine_ls_extinction_method none
_refine_ls_goodness_of_fit_ref 1.006
_refine_ls_hydrogen_treatment constr
_refine_ls_matrix_type full
_refine_ls_number_parameters 811
_refine_ls_number_reflns 11190
_refine_ls_number_restraints 44
_refine_ls_restrained_S_all 1.025
_refine_ls_R_factor_all 0.0727
_refine_ls_R_factor_gt 0.0508
_refine_ls_shift/su_max 0.002
_refine_ls_shift/su_mean 0.000
_refine_ls_structure_factor_coef Fsqd
_refine_ls_weighting_details 'calc w=1/[\s^2^(Fo^2^)+(0.0648P)^2^+29.9105P] where P=(Fo^2^+2Fc^2^)/3'
_refine_ls_weighting_scheme calc
_refine_ls_wR_factor_gt 0.1220
_refine_ls_wR_factor_ref 0.1328
_reflns_number_gt 8535
_reflns_number_total 11190
_reflns_threshold_expression >2sigma(I)
_cod_data_source_file ic201354s_si_001_2.cif
_cod_data_source_block 14
_cod_original_cell_volume 6344.7(13)
_cod_database_code 4326658

loop_
_symmetry_equiv_pos_as_xyz
'x, y, z'
'-x, y+1/2, -z+1/2'
'-x, -y, -z'
'x, -y-1/2, z-1/2'

loop_
_atom_site_label
_atom_site_type_symbol
_atom_site_fract_x
_atom_site_fract_y
_atom_site_fract_z
_atom_site_U_iso_or_equiv
_atom_site_adp_type
_atom_site_occupancy
_atom_site_symmetry_multiplicity
_atom_site_calc_flag
_atom_site_refinement_flags
_atom_site_disorder_assembly
_atom_site_disorder_group
Pt Pt 0.17707(2) 0.134865(15) 0.733198(12) 0.01965(10) Uani 1 1 d . . .
Pd Pd 0.40456(4) 0.17849(3) 0.72761(2) 0.01995(15) Uani 1 1 d . . .
P1 P 0.04429(15) 0.18115(10) 0.76597(8) 0.0216(4) Uani 1 1 d . . .
P2 P 0.30184(15) 0.16716(10) 0.79899(8) 0.0206(4) Uani 1 1 d . . .
P3 P 0.51834(14) 0.25355(11) 0.76258(8) 0.0224(4) Uani 1 1 d . . .
P4 P 0.48605(15) 0.19647(11) 0.64830(8) 0.0241(5) Uani 1 1 d . . .
F1 F 0.1001(4) 0.1928(2) 0.61101(19) 0.0368(12) Uani 1 1 d . . .
F2 F -0.0068(4) 0.1312(3) 0.5287(2) 0.0486(14) Uani 1 1 d . . .
F3 F -0.0793(4) 0.0007(3) 0.5399(2) 0.0505(15) Uani 1 1 d . . .
F4 F -0.0379(4) -0.0693(3) 0.6342(2) 0.0452(14) Uani 1 1 d . . .
F5 F 0.0699(4) -0.0091(2) 0.71687(19) 0.0383(12) Uani 1 1 d . . .
F6 F 0.1650(3) 0.2827(2) 0.69546(17) 0.0255(10) Uani 1 1 d . . .
F7 F 0.1076(4) 0.4013(2) 0.6514(2) 0.0369(12) Uani 1 1 d . . .
F8 F -0.0745(4) 0.4561(3) 0.6677(2) 0.0438(13) Uani 1 1 d . . .
F9 F -0.2000(3) 0.3861(2) 0.7296(2) 0.0388(12) Uani 1 1 d . . .
F10 F -0.1444(3) 0.2668(2) 0.77604(17) 0.0266(10) Uani 1 1 d . . .
O1 O 0.3067(4) 0.0937(3) 0.7012(2) 0.0232(12) Uani 1 1 d . . .
C1 C 0.0906(5) 0.0947(4) 0.6677(3) 0.0208(16) Uani 1 1 d . . .
C2 C 0.0686(6) 0.1270(4) 0.6187(3) 0.0258(18) Uani 1 1 d . . .
C3 C 0.0114(6) 0.0975(5) 0.5756(3) 0.0300(19) Uani 1 1 d . . .
C4 C -0.0249(7) 0.0309(5) 0.5811(4) 0.037(2) Uani 1 1 d . . .
C5 C -0.0043(6) -0.0040(4) 0.6289(4) 0.031(2) Uani 1 1 d . . .
C6 C 0.0525(6) 0.0282(4) 0.6706(3) 0.0255(18) Uani 1 1 d . . .
C7 C 0.0115(5) 0.2677(4) 0.7378(3) 0.0205(16) Uani 1 1 d . . .
C8 C 0.0737(5) 0.3048(4) 0.7057(3) 0.0223(17) Uani 1 1 d . . .
C9 C 0.0458(6) 0.3688(4) 0.6823(3) 0.0270(18) Uani 1 1 d . . .
C10 C -0.0468(6) 0.3950(4) 0.6903(3) 0.0307(19) Uani 1 1 d . . .
C11 C -0.1098(6) 0.3607(4) 0.7219(3) 0.0306(19) Uani 1 1 d . . .
C12 C -0.0803(6) 0.2984(4) 0.7450(3) 0.0239(17) Uani 1 1 d . . .
C13 C -0.0721(6) 0.1328(4) 0.7481(3) 0.0264(18) Uani 1 1 d . . .
C14 C -0.1236(6) 0.1414(5) 0.6975(3) 0.032(2) Uani 1 1 d . . .
H14A H -0.1022 0.1747 0.6737 0.038 Uiso 1 1 calc R . .
C15 C -0.2064(6) 0.1007(5) 0.6821(4) 0.036(2) Uani 1 1 d . . .
H15A H -0.2401 0.1062 0.6480 0.044 Uiso 1 1 calc R . .
C16 C -0.2386(6) 0.0518(4) 0.7180(4) 0.039(2) Uani 1 1 d . . .
H16A H -0.2941 0.0242 0.7078 0.047 Uiso 1 1 calc R . .
C17 C -0.1898(7) 0.0435(5) 0.7683(4) 0.048(3) Uani 1 1 d . . .
H17A H -0.2131 0.0111 0.7923 0.058 Uiso 1 1 calc R . .
C18 C -0.1059(6) 0.0832(4) 0.7836(4) 0.034(2) Uani 1 1 d . . .
H18A H -0.0720 0.0768 0.8175 0.040 Uiso 1 1 calc R . .
C19 C 0.0480(6) 0.1911(4) 0.8393(3) 0.0250(18) Uani 1 1 d . . .
C20 C 0.0781(6) 0.1327(5) 0.8702(3) 0.0301(19) Uani 1 1 d . . .
H20A H 0.1005 0.0930 0.8533 0.036 Uiso 1 1 calc R . .
C21 C 0.0746(6) 0.1341(5) 0.9256(4) 0.038(2) Uani 1 1 d . . .
H21A H 0.0943 0.0952 0.9462 0.046 Uiso 1 1 calc R . .
C22 C 0.0414(6) 0.1938(5) 0.9507(3) 0.038(2) Uani 1 1 d . . .
H22A H 0.0359 0.1942 0.9879 0.046 Uiso 1 1 calc R . .
C23 C 0.0169(6) 0.2515(5) 0.9205(4) 0.038(2) Uani 1 1 d . . .
H23A H -0.0025 0.2918 0.9376 0.046 Uiso 1 1 calc R . .
C24 C 0.0205(6) 0.2510(5) 0.8650(3) 0.0302(19) Uani 1 1 d . . .
H24A H 0.0045 0.2910 0.8450 0.036 Uiso 1 1 calc R . .
C25 C 0.3436(6) 0.0954(4) 0.8435(3) 0.0257(18) Uani 1 1 d . . .
C26 C 0.4288(6) 0.1025(4) 0.8801(3) 0.032(2) Uani 1 1 d . . .
H26A H 0.4639 0.1443 0.8826 0.038 Uiso 1 1 calc R . .
C27 C 0.4594(8) 0.0464(5) 0.9122(3) 0.044(3) Uani 1 1 d . . .
H27A H 0.5155 0.0506 0.9367 0.052 Uiso 1 1 calc R . .
C28 C 0.4081(8) -0.0149(5) 0.9081(4) 0.048(3) Uani 1 1 d . . .
H28A H 0.4298 -0.0521 0.9301 0.057 Uiso 1 1 calc R . .
C29 C 0.3248(8) -0.0235(5) 0.8723(4) 0.048(3) Uani 1 1 d . . .
H29A H 0.2902 -0.0655 0.8702 0.057 Uiso 1 1 calc R . .
C30 C 0.2937(7) 0.0319(4) 0.8393(3) 0.034(2) Uani 1 1 d . . .
H30A H 0.2389 0.0266 0.8141 0.041 Uiso 1 1 calc R . .
C31 C 0.2834(5) 0.2421(4) 0.8422(3) 0.0224(17) Uani 1 1 d . . .
C32 C 0.2632(6) 0.3058(4) 0.8169(3) 0.0260(18) Uani 1 1 d . . .
H32A H 0.2628 0.3093 0.7795 0.031 Uiso 1 1 calc R . .
C33 C 0.2436(6) 0.3637(4) 0.8470(3) 0.0310(19) Uani 1 1 d . . .
H33A H 0.2290 0.4059 0.8298 0.037 Uiso 1 1 calc R . .
C34 C 0.2456(6) 0.3593(4) 0.9030(3) 0.0314(19) Uani 1 1 d . . .
H34A H 0.2331 0.3986 0.9234 0.038 Uiso 1 1 calc R . .
C35 C 0.2662(6) 0.2967(4) 0.9280(3) 0.0266(18) Uani 1 1 d . . .
H35A H 0.2672 0.2938 0.9655 0.032 Uiso 1 1 calc R . .
C36 C 0.2855(6) 0.2375(4) 0.8983(3) 0.0251(18) Uani 1 1 d . . .
H36A H 0.2996 0.1953 0.9157 0.030 Uiso 1 1 calc R . .
C37 C 0.5633(6) 0.2524(4) 0.8333(3) 0.0280(19) Uani 1 1 d . . .
C38 C 0.6422(7) 0.2114(6) 0.8514(4) 0.044(2) Uani 1 1 d . . .
H38A H 0.6741 0.1835 0.8273 0.053 Uiso 1 1 calc R . .
C39 C 0.6748(8) 0.2117(7) 0.9067(4) 0.060(3) Uani 1 1 d . . .
H39A H 0.7291 0.1843 0.9192 0.071 Uiso 1 1 calc R . .
C40 C 0.6274(8) 0.2518(7) 0.9424(4) 0.058(3) Uani 1 1 d . . .
H40A H 0.6492 0.2514 0.9790 0.070 Uiso 1 1 calc R . .
C41 C 0.5476(7) 0.2929(6) 0.9242(4) 0.047(3) Uani 1 1 d . . .
H41A H 0.5147 0.3198 0.9484 0.057 Uiso 1 1 calc R . .
C42 C 0.5163(6) 0.2939(5) 0.8696(3) 0.032(2) Uani 1 1 d . . .
H42A H 0.4634 0.3226 0.8571 0.038 Uiso 1 1 calc R . .
C43 C 0.4892(6) 0.3438(4) 0.7454(3) 0.0245(17) Uani 1 1 d . . .
C44 C 0.5558(7) 0.3964(5) 0.7626(4) 0.038(2) Uani 1 1 d . . .
H44A H 0.6104 0.3864 0.7870 0.046 Uiso 1 1 calc R . .
C45 C 0.5410(8) 0.4625(5) 0.7438(4) 0.040(2) Uani 1 1 d . . .
H45A H 0.5870 0.4972 0.7542 0.049 Uiso 1 1 calc R . .
C46 C 0.4575(8) 0.4780(5) 0.7092(4) 0.045(3) Uani 1 1 d . . .
H46A H 0.4461 0.5235 0.6974 0.054 Uiso 1 1 calc R . .
C47 C 0.3918(7) 0.4265(5) 0.6923(4) 0.037(2) Uani 1 1 d . . .
H47A H 0.3366 0.4369 0.6684 0.044 Uiso 1 1 calc R . .
C48 C 0.4068(6) 0.3592(4) 0.7105(3) 0.0256(17) Uani 1 1 d . . .
H48A H 0.3615 0.3244 0.6993 0.031 Uiso 1 1 calc R . .
C49 C 0.4178(6) 0.2506(4) 0.5985(3) 0.0229(17) Uani 1 1 d . . .
C50 C 0.4633(7) 0.2945(4) 0.5638(3) 0.0308(19) Uani 1 1 d . . .
H50A H 0.5328 0.2941 0.5634 0.037 Uiso 1 1 calc R . .
C51 C 0.4077(8) 0.3388(5) 0.5299(4) 0.040(2) Uani 1 1 d . . .
H51A H 0.4396 0.3679 0.5066 0.048 Uiso 1 1 calc R . .
C52 C 0.3048(8) 0.3404(5) 0.5302(4) 0.039(2) Uani 1 1 d . . .
H52A H 0.2672 0.3710 0.5077 0.047 Uiso 1 1 calc R . .
C53 C 0.2578(7) 0.2964(5) 0.5640(3) 0.037(2) Uani 1 1 d . . .
H53A H 0.1883 0.2966 0.5637 0.044 Uiso 1 1 calc R . .
C54 C 0.3132(6) 0.2519(4) 0.5982(3) 0.0301(19) Uani 1 1 d . . .
H54A H 0.2810 0.2227 0.6211 0.036 Uiso 1 1 calc R . .
C55 C 0.5216(6) 0.1180(4) 0.6143(3) 0.0283(19) Uani 1 1 d . . .
C56 C 0.5149(8) 0.0549(5) 0.6385(4) 0.047(2) Uani 1 1 d . . .
H56A H 0.4899 0.0519 0.6724 0.056 Uiso 1 1 calc R . .
C57 C 0.5447(8) -0.0047(6) 0.6134(5) 0.058(3) Uani 1 1 d . . .
H57A H 0.5402 -0.0474 0.6309 0.069 Uiso 1 1 calc R . .
C58 C 0.5804(8) -0.0024(6) 0.5643(4) 0.054(3) Uani 1 1 d . . .
H58A H 0.5996 -0.0430 0.5474 0.064 Uiso 1 1 calc R . .
C59 C 0.5877(10) 0.0612(6) 0.5397(4) 0.063(3) Uani 1 1 d . . .
H59A H 0.6120 0.0636 0.5056 0.075 Uiso 1 1 calc R . .
C60 C 0.5600(9) 0.1204(5) 0.5641(4) 0.054(3) Uani 1 1 d . . .
H60A H 0.5670 0.1631 0.5470 0.065 Uiso 1 1 calc R . .
C61 C 0.6302(6) 0.2372(5) 0.7267(3) 0.0285(19) Uani 1 1 d . . .
H61A H 0.6823 0.2704 0.7381 0.034 Uiso 1 1 calc R . .
H61B H 0.6554 0.1907 0.7347 0.034 Uiso 1 1 calc R . .
C62 C 0.6022(6) 0.2446(4) 0.6666(3) 0.0284(19) Uani 1 1 d . . .
H62A H 0.6558 0.2265 0.6465 0.034 Uiso 1 1 calc R . .
H62B H 0.5929 0.2934 0.6575 0.034 Uiso 1 1 calc R . .
Cl1 Cl 1.18751(19) 0.73431(17) 0.43356(10) 0.0591(8) Uani 1 1 d D . .
O2 O 1.1111(7) 0.7268(6) 0.3917(4) 0.108(3) Uani 1 1 d DU . .
O3 O 1.2659(6) 0.6852(4) 0.4320(4) 0.093(3) Uani 1 1 d D . .
O4 O 1.2286(7) 0.8023(4) 0.4307(4) 0.085(3) Uani 1 1 d D . .
O5 O 1.1494(6) 0.7279(5) 0.4848(2) 0.077(3) Uani 1 1 d D . .
C63 C 0.7972(9) 0.0807(4) 0.4336(3) 0.088(5) Uani 1 1 d D . .
H63A H 0.7640 0.1103 0.4584 0.106 Uiso 1 1 calc R . .
H63B H 0.8666 0.0757 0.4478 0.106 Uiso 1 1 calc R . .
Cl2 Cl 0.7942(3) 0.1216(2) 0.37086(15) 0.1001(13) Uani 1 1 d D . .
Cl3 Cl 0.7403(3) -0.0013(3) 0.43199(15) 0.0993(13) Uani 1 1 d D . .
C64 C 0.1548(7) 0.5737(5) 0.5164(3) 0.114(6) Uani 1 1 d D . .
Cl4 Cl 0.0670(7) 0.5567(5) 0.4603(3) 0.1382(18) Uani 0.60 1 d PDU A 1
Cl5 Cl 0.1492(7) 0.5014(4) 0.5559(3) 0.1382(18) Uani 0.60 1 d PDU A 1
Cl6 Cl 0.1904(10) 0.5461(7) 0.5845(3) 0.1382(18) Uani 0.40 1 d PDU A 2
Cl7 Cl 0.2402(10) 0.5265(7) 0.4815(4) 0.1382(18) Uani 0.40 1 d PDU A 2

loop_
_atom_site_aniso_label
_atom_site_aniso_U_11
_atom_site_aniso_U_22
_atom_site_aniso_U_33
_atom_site_aniso_U_23
_atom_site_aniso_U_13
_atom_site_aniso_U_12
Pt 0.01848(16) 0.01702(16) 0.02293(17) -0.00006(12) -0.00151(11) -0.00092(12)
Pd 0.0188(3) 0.0197(3) 0.0208(3) -0.0017(2) -0.0022(2) 0.0010(2)
P1 0.0174(10) 0.0205(10) 0.0265(11) 0.0009(8) -0.0005(8) -0.0026(8)
P2 0.0207(10) 0.0179(10) 0.0226(10) 0.0016(8) -0.0015(8) -0.0004(8)
P3 0.0191(10) 0.0251(11) 0.0225(11) -0.0042(8) -0.0008(8) 0.0003(8)
P4 0.0245(11) 0.0251(11) 0.0224(11) -0.0023(9) -0.0008(8) 0.0036(9)
F1 0.046(3) 0.026(3) 0.037(3) 0.007(2) -0.007(2) -0.012(2)
F2 0.055(4) 0.053(3) 0.035(3) 0.010(3) -0.015(2) -0.005(3)
F3 0.051(3) 0.059(4) 0.039(3) -0.020(3) -0.014(3) -0.014(3)
F4 0.046(3) 0.029(3) 0.060(4) -0.011(2) 0.001(3) -0.019(2)
F5 0.053(3) 0.024(3) 0.038(3) 0.005(2) 0.001(2) -0.007(2)
F6 0.022(2) 0.024(2) 0.032(3) 0.0009(19) 0.0051(18) -0.0003(19)
F7 0.043(3) 0.025(3) 0.044(3) 0.008(2) 0.015(2) 0.000(2)
F8 0.047(3) 0.028(3) 0.057(3) 0.013(2) 0.007(3) 0.014(2)
F9 0.027(3) 0.034(3) 0.055(3) -0.001(2) 0.003(2) 0.012(2)
F10 0.018(2) 0.030(3) 0.032(3) -0.001(2) 0.0022(18) 0.0001(19)
O1 0.013(3) 0.018(3) 0.038(3) 0.003(2) 0.000(2) -0.002(2)
C1 0.017(4) 0.021(4) 0.024(4) -0.006(3) 0.001(3) -0.002(3)
C2 0.024(4) 0.023(4) 0.031(4) -0.003(3) 0.001(3) -0.006(3)
C3 0.029(5) 0.040(5) 0.021(4) -0.002(4) -0.004(3) -0.001(4)
C4 0.035(5) 0.037(5) 0.038(5) -0.010(4) -0.005(4) -0.003(4)
C5 0.025(4) 0.028(5) 0.041(5) -0.009(4) 0.002(4) -0.010(4)
C6 0.022(4) 0.024(4) 0.030(4) -0.001(4) -0.001(3) 0.001(3)
C7 0.019(4) 0.018(4) 0.024(4) -0.001(3) -0.004(3) 0.002(3)
C8 0.013(4) 0.023(4) 0.030(4) -0.002(3) -0.001(3) -0.002(3)
C9 0.027(4) 0.023(4) 0.031(4) 0.004(4) 0.000(3) -0.003(4)
C10 0.038(5) 0.023(4) 0.031(5) 0.000(4) 0.001(4) 0.007(4)
C11 0.026(5) 0.028(5) 0.037(5) -0.002(4) -0.002(4) 0.007(4)
C12 0.022(4) 0.027(4) 0.022(4) -0.001(3) 0.001(3) -0.001(3)
C13 0.017(4) 0.027(4) 0.036(5) -0.009(4) 0.000(3) -0.004(3)
C14 0.027(5) 0.036(5) 0.033(5) -0.008(4) 0.001(4) 0.005(4)
C15 0.022(5) 0.039(5) 0.046(5) -0.018(4) -0.008(4) 0.004(4)
C16 0.020(5) 0.024(5) 0.072(7) -0.011(5) -0.007(4) -0.006(4)
C17 0.033(5) 0.030(5) 0.081(8) 0.008(5) -0.003(5) -0.014(4)
C18 0.033(5) 0.030(5) 0.037(5) 0.003(4) -0.006(4) -0.009(4)
C19 0.016(4) 0.034(5) 0.025(4) 0.001(4) -0.001(3) -0.005(3)
C20 0.024(4) 0.035(5) 0.031(5) 0.005(4) 0.002(3) -0.003(4)
C21 0.030(5) 0.050(6) 0.034(5) 0.013(5) -0.004(4) -0.005(4)
C22 0.029(5) 0.067(7) 0.020(4) 0.002(4) 0.000(4) -0.010(5)
C23 0.021(5) 0.059(6) 0.034(5) -0.011(5) -0.001(4) -0.002(4)
C24 0.021(4) 0.043(5) 0.027(5) -0.005(4) 0.001(3) -0.002(4)
C25 0.025(4) 0.022(4) 0.028(4) -0.002(3) -0.005(3) 0.003(3)
C26 0.034(5) 0.028(5) 0.032(5) -0.006(4) -0.005(4) 0.005(4)
C27 0.059(6) 0.040(6) 0.028(5) -0.006(4) -0.017(4) 0.020(5)
C28 0.077(8) 0.026(5) 0.038(6) 0.006(4) -0.008(5) 0.017(5)
C29 0.070(7) 0.022(5) 0.049(6) 0.005(4) 0.000(5) -0.003(5)
C30 0.038(5) 0.028(5) 0.036(5) 0.000(4) -0.002(4) 0.003(4)
C31 0.015(4) 0.022(4) 0.030(4) -0.002(3) 0.001(3) -0.005(3)
C32 0.025(4) 0.025(4) 0.028(4) 0.005(3) 0.004(3) 0.000(3)
C33 0.031(5) 0.021(4) 0.041(5) 0.004(4) -0.001(4) -0.001(4)
C34 0.025(5) 0.028(5) 0.041(5) -0.005(4) 0.002(4) 0.007(4)
C35 0.021(4) 0.031(5) 0.028(4) -0.007(4) 0.000(3) 0.001(3)
C36 0.017(4) 0.028(4) 0.031(5) 0.001(4) 0.001(3) -0.001(3)
C37 0.030(5) 0.032(5) 0.020(4) -0.003(4) -0.008(3) -0.013(4)
C38 0.030(5) 0.067(7) 0.035(5) 0.001(5) -0.008(4) 0.007(5)
C39 0.039(6) 0.098(9) 0.039(6) 0.010(6) -0.012(5) 0.019(6)
C40 0.046(6) 0.100(9) 0.026(5) -0.001(6) -0.015(5) 0.001(6)
C41 0.038(6) 0.079(8) 0.025(5) -0.018(5) 0.000(4) -0.008(5)
C42 0.026(5) 0.042(5) 0.028(5) -0.005(4) 0.002(3) -0.011(4)
C43 0.026(4) 0.025(4) 0.024(4) -0.004(3) 0.012(3) 0.000(3)
C44 0.032(5) 0.038(5) 0.044(5) -0.011(4) 0.007(4) -0.008(4)
C45 0.057(6) 0.031(5) 0.036(5) -0.012(4) 0.018(5) -0.017(5)
C46 0.075(8) 0.015(4) 0.050(6) -0.005(4) 0.031(5) 0.000(5)
C47 0.039(5) 0.032(5) 0.040(5) 0.002(4) 0.009(4) 0.008(4)
C48 0.034(5) 0.017(4) 0.027(4) 0.000(3) 0.008(3) 0.000(3)
C49 0.028(4) 0.020(4) 0.020(4) -0.003(3) -0.001(3) 0.001(3)
C50 0.035(5) 0.037(5) 0.021(4) -0.002(4) 0.001(3) -0.004(4)
C51 0.060(7) 0.029(5) 0.030(5) -0.001(4) -0.007(4) -0.006(5)
C52 0.056(6) 0.025(5) 0.035(5) -0.001(4) -0.010(4) 0.004(4)
C53 0.028(5) 0.044(6) 0.036(5) 0.000(4) -0.009(4) 0.005(4)
C54 0.034(5) 0.032(5) 0.023(4) -0.003(4) -0.005(3) -0.001(4)
C55 0.028(5) 0.027(5) 0.029(5) -0.007(4) -0.003(3) 0.008(4)
C56 0.054(7) 0.037(6) 0.050(6) -0.004(5) 0.012(5) 0.008(5)
C57 0.064(7) 0.042(6) 0.066(8) -0.005(6) 0.005(6) 0.016(5)
C58 0.067(7) 0.040(6) 0.052(7) -0.011(5) -0.003(5) 0.019(5)
C59 0.097(10) 0.049(7) 0.045(6) -0.012(5) 0.023(6) 0.012(6)
C60 0.088(9) 0.038(6) 0.038(6) 0.001(5) 0.019(5) 0.021(6)
C61 0.018(4) 0.041(5) 0.026(4) -0.009(4) -0.002(3) -0.001(4)
C62 0.021(4) 0.029(5) 0.035(5) -0.005(4) 0.003(3) 0.002(4)
Cl1 0.0437(15) 0.098(2) 0.0347(14) 0.0144(14) 0.0001(11) -0.0035(15)
O2 0.114(5) 0.108(5) 0.097(5) -0.001(4) -0.028(4) -0.020(4)
O3 0.085(7) 0.089(7) 0.114(8) -0.020(6) 0.058(6) 0.003(6)
O4 0.097(7) 0.080(6) 0.077(6) 0.006(5) 0.005(5) -0.028(5)
O5 0.054(5) 0.117(7) 0.063(5) 0.018(5) 0.026(4) -0.006(5)
C63 0.050(8) 0.127(13) 0.085(10) -0.039(9) -0.015(7) 0.019(8)
Cl2 0.060(2) 0.156(4) 0.083(2) 0.024(2) 0.0000(18) 0.029(2)
Cl3 0.072(2) 0.152(4) 0.076(2) -0.022(2) 0.0226(18) 0.000(2)
C64 0.099(13) 0.154(17) 0.088(11) -0.013(11) 0.009(9) 0.008(12)
Cl4 0.159(3) 0.123(3) 0.134(3) 0.000(2) 0.021(2) 0.000(2)
Cl5 0.159(3) 0.123(3) 0.134(3) 0.000(2) 0.021(2) 0.000(2)
Cl6 0.159(3) 0.123(3) 0.134(3) 0.000(2) 0.021(2) 0.000(2)
Cl7 0.159(3) 0.123(3) 0.134(3) 0.000(2) 0.021(2) 0.000(2)

loop_
_atom_type_symbol
_atom_type_description
_atom_type_scat_dispersion_real
_atom_type_scat_dispersion_imag
_atom_type_scat_source
C C 0.0033 0.0016 'International Tables Vol C Tables 4.2.6.8 and 6.1.1.4'
H H 0.0000 0.0000 'International Tables Vol C Tables 4.2.6.8 and 6.1.1.4'
F F 0.0171 0.0103 'International Tables Vol C Tables 4.2.6.8 and 6.1.1.4'
P P 0.1023 0.0942 'International Tables Vol C Tables 4.2.6.8 and 6.1.1.4'
Pd Pd -0.9988 1.0072 'International Tables Vol C Tables 4.2.6.8 and 6.1.1.4'
Pt Pt -1.7033 8.3905 'International Tables Vol C Tables 4.2.6.8 and 6.1.1.4'
O O 0.0106 0.0060 'International Tables Vol C Tables 4.2.6.8 and 6.1.1.4'
Cl Cl 0.1484 0.1585 'International Tables Vol C Tables 4.2.6.8 and 6.1.1.4'

loop_
_geom_angle_atom_site_label_1
_geom_angle_atom_site_label_2
_geom_angle_atom_site_label_3
_geom_angle
C1 Pt O1 89.5(2)
C1 Pt P1 91.3(2)
O1 Pt P1 178.09(14)
C1 Pt P2 167.8(2)
O1 Pt P2 78.33(15)
P1 Pt P2 100.92(7)
C1 Pt Pd 123.0(2)
O1 Pt Pd 42.62(13)
P1 Pt Pd 135.73(5)
P2 Pt Pd 47.26(5)
O1 Pd P3 171.15(14)
O1 Pd P2 77.26(15)
P3 Pd P2 101.03(7)
O1 Pd P4 99.71(15)
P3 Pd P4 83.20(8)
P2 Pd P4 171.29(7)
O1 Pd Pt 41.61(13)
P3 Pd Pt 141.70(6)
P2 Pd Pt 46.94(5)
P4 Pd Pt 125.94(5)
C19 P1 C13 104.4(4)
C19 P1 C7 105.6(4)
C13 P1 C7 101.2(4)
C19 P1 Pt 116.9(3)
C13 P1 Pt 113.6(3)
C7 P1 Pt 113.5(3)
C31 P2 C25 106.9(4)
C31 P2 Pt 120.0(2)
C25 P2 Pt 113.0(3)
C31 P2 Pd 119.1(3)
C25 P2 Pd 110.9(3)
Pt P2 Pd 85.80(7)
C37 P3 C43 106.7(4)
C37 P3 C61 104.3(4)
C43 P3 C61 102.6(4)
C37 P3 Pd 122.4(3)
C43 P3 Pd 113.6(3)
C61 P3 Pd 105.1(3)
C49 P4 C55 107.4(4)
C49 P4 C62 104.6(4)
C55 P4 C62 106.6(4)
C49 P4 Pd 114.5(3)
C55 P4 Pd 115.1(3)
C62 P4 Pd 107.9(3)
Pt O1 Pd 95.8(2)
C2 C1 C6 114.1(7)
C2 C1 Pt 126.4(6)
C6 C1 Pt 119.4(6)
F1 C2 C1 119.9(7)
F1 C2 C3 115.8(7)
C1 C2 C3 124.3(7)
F2 C3 C4 119.6(7)
F2 C3 C2 121.6(8)
C4 C3 C2 118.8(8)
F3 C4 C5 120.5(8)
F3 C4 C3 120.1(8)
C5 C4 C3 119.4(8)
F4 C5 C4 119.7(7)
F4 C5 C6 121.0(8)
C4 C5 C6 119.3(8)
F5 C6 C1 119.6(7)
F5 C6 C5 116.3(7)
C1 C6 C5 124.1(8)
C12 C7 C8 115.5(7)
C12 C7 P1 121.4(6)
C8 C7 P1 123.0(6)
F6 C8 C7 122.8(7)
F6 C8 C9 114.8(7)
C7 C8 C9 122.4(7)
F7 C9 C10 121.7(7)
F7 C9 C8 119.7(7)
C10 C9 C8 118.5(7)
F8 C10 C11 119.9(7)
F8 C10 C9 119.0(8)
C11 C10 C9 121.0(7)
F9 C11 C10 121.0(7)
F9 C11 C12 119.7(8)
C10 C11 C12 119.3(7)
F10 C12 C11 117.3(7)
F10 C12 C7 119.6(7)
C11 C12 C7 123.1(7)
C14 C13 C18 119.1(7)
C14 C13 P1 120.5(7)
C18 C13 P1 120.3(6)
C15 C14 C13 120.7(9)
C14 C15 C16 119.2(8)
C17 C16 C15 120.9(8)
C16 C17 C18 120.2(9)
C17 C18 C13 119.9(8)
C24 C19 C20 119.5(7)
C24 C19 P1 124.1(6)
C20 C19 P1 116.4(6)
C21 C20 C19 119.9(8)
C20 C21 C22 119.9(8)
C23 C22 C21 119.7(8)
C22 C23 C24 121.1(9)
C19 C24 C23 119.8(9)
C30 C25 C26 119.5(7)
C30 C25 P2 119.7(6)
C26 C25 P2 120.7(6)
C27 C26 C25 119.0(8)
C28 C27 C26 120.4(8)
C27 C28 C29 121.8(8)
C28 C29 C30 118.5(9)
C29 C30 C25 120.7(8)
C32 C31 C36 119.6(7)
C32 C31 P2 117.5(6)
C36 C31 P2 122.9(6)
C33 C32 C31 120.4(7)
C32 C33 C34 120.3(8)
C35 C34 C33 119.4(8)
C34 C35 C36 121.2(8)
C35 C36 C31 119.1(7)
C38 C37 C42 119.8(8)
C38 C37 P3 121.0(7)
C42 C37 P3 119.2(6)
C37 C38 C39 119.4(10)
C40 C39 C38 120.6(10)
C39 C40 C41 120.0(9)
C40 C41 C42 119.7(9)
C41 C42 C37 120.5(9)
C48 C43 C44 119.8(8)
C48 C43 P3 119.8(6)
C44 C43 P3 120.0(7)
C45 C44 C43 120.0(9)
C44 C45 C46 120.0(9)
C47 C46 C45 120.1(9)
C46 C47 C48 120.4(9)
C47 C48 C43 119.7(8)
C50 C49 C54 118.4(7)
C50 C49 P4 123.6(6)
C54 C49 P4 117.8(6)
C51 C50 C49 121.1(9)
C50 C51 C52 120.2(9)
C53 C52 C51 119.7(8)
C52 C53 C54 120.3(9)
C53 C54 C49 120.3(8)
C56 C55 C60 118.0(8)
C56 C55 P4 120.6(7)
C60 C55 P4 121.4(7)
C55 C56 C57 120.6(10)
C58 C57 C56 121.3(11)
C57 C58 C59 118.4(10)
C60 C59 C58 121.1(10)
C59 C60 C55 120.5(10)
C62 C61 P3 108.4(5)
C61 C62 P4 109.6(6)
O2 Cl1 O5 111.2(6)
O2 Cl1 O3 114.2(7)
O5 Cl1 O3 106.7(6)
O2 Cl1 O4 108.6(6)
O5 Cl1 O4 107.1(6)
O3 Cl1 O4 108.7(6)
Cl2 C63 Cl3 114.0(5)
Cl5 C64 Cl7 85.6(6)
Cl5 C64 Cl4 104.1(4)
Cl7 C64 Cl4 86.3(7)
Cl5 C64 Cl6 40.6(5)
Cl7 C64 Cl6 100.3(4)
Cl4 C64 Cl6 142.2(7)

loop_
_geom_bond_atom_site_label_1
_geom_bond_atom_site_label_2
_geom_bond_distance
Pt C1 2.065(7)
Pt O1 2.116(5)
Pt P1 2.199(2)
Pt P2 2.3225(19)
Pt Pd 3.1703(7)
Pd O1 2.158(5)
Pd P3 2.221(2)
Pd P2 2.335(2)
Pd P4 2.348(2)
P1 C19 1.823(8)
P1 C13 1.836(8)
P1 C7 1.841(8)
P2 C31 1.822(8)
P2 C25 1.824(8)
P3 C37 1.806(8)
P3 C43 1.820(8)
P3 C61 1.828(8)
P4 C49 1.805(8)
P4 C55 1.808(8)
P4 C62 1.834(8)
F1 C2 1.349(9)
F2 C3 1.336(9)
F3 C4 1.336(9)
F4 C5 1.341(9)
F5 C6 1.356(9)
F6 C8 1.337(8)
F7 C9 1.326(9)
F8 C10 1.340(9)
F9 C11 1.329(9)
F10 C12 1.342(9)
C1 C2 1.376(11)
C1 C6 1.379(11)
C2 C3 1.384(11)
C3 C4 1.378(12)
C4 C5 1.371(12)
C5 C6 1.379(11)
C7 C12 1.387(11)
C7 C8 1.392(11)
C8 C9 1.397(10)
C9 C10 1.366(12)
C10 C11 1.365(12)
C11 C12 1.371(11)
C13 C14 1.393(11)
C13 C18 1.396(12)
C14 C15 1.384(12)
C15 C16 1.387(13)
C16 C17 1.369(14)
C17 C18 1.385(12)
C19 C24 1.379(12)
C19 C20 1.399(11)
C20 C21 1.378(12)
C21 C22 1.393(13)
C22 C23 1.362(13)
C23 C24 1.381(12)
C25 C30 1.390(11)
C25 C26 1.405(11)
C26 C27 1.381(12)
C27 C28 1.364(14)
C28 C29 1.379(14)
C29 C30 1.385(12)
C31 C32 1.390(11)
C31 C36 1.392(11)
C32 C33 1.375(11)
C33 C34 1.387(12)
C34 C35 1.370(11)
C35 C36 1.389(11)
C37 C38 1.364(12)
C37 C42 1.389(12)
C38 C39 1.406(13)
C39 C40 1.366(15)
C40 C41 1.374(14)
C41 C42 1.384(12)
C43 C48 1.378(11)
C43 C44 1.390(12)
C44 C45 1.360(13)
C45 C46 1.387(14)
C46 C47 1.365(13)
C47 C48 1.378(11)
C49 C50 1.380(11)
C49 C54 1.399(11)
C50 C51 1.372(12)
C51 C52 1.378(14)
C52 C53 1.375(13)
C53 C54 1.377(11)
C55 C56 1.358(13)
C55 C60 1.384(13)
C56 C57 1.376(13)
C57 C58 1.344(15)
C58 C59 1.372(15)
C59 C60 1.354(13)
C61 C62 1.511(11)
Cl1 O2 1.405(5)
Cl1 O5 1.410(5)
Cl1 O3 1.413(5)
Cl1 O4 1.420(5)
C63 Cl2 1.739(5)
C63 Cl3 1.750(5)
C64 Cl5 1.703(5)
C64 Cl7 1.741(5)
C64 Cl4 1.776(5)
C64 Cl6 1.796(5)
